data_4067781
loop_
_publ_author_name
'Zhang, Wan-Zheng'
'Han, Ying-Feng'
'Lin, Yue-Jian'
'Jin, Guo-Xin'

_publ_section_title
;
 [2+2] Photodimerization in the Solid State Aided by Molecular Templates
 of Rectangular Macrocycles Bearing Oxamidato Ligands
;
_journal_issue 13
_journal_name_full Organometallics
_journal_page_first 2842
_journal_paper_doi 10.1021/om901125r
_journal_volume 29
_journal_year 2010
_chemical_formula_sum 'C98 H108 Cl4 F12 N8 O18 Rh4 S4'
_chemical_formula_weight 2595.60
_chemical_name_systematic
; 
 ? 
;
_space_group_IT_number 15
_symmetry_cell_setting monoclinic
_symmetry_space_group_name_Hall '-C 2yc'
_symmetry_space_group_name_H-M 'C 1 2/c 1'
_atom_sites_solution_hydrogens geom
_atom_sites_solution_primary direct
_atom_sites_solution_secondary difmap
_audit_creation_method SHELXL-97
_cell_angle_alpha 90.00
_cell_angle_beta 97.9470(10)
_cell_angle_gamma 90.00
_cell_formula_units_Z 4
_cell_length_a 43.839(4)
_cell_length_b 15.3993(15)
_cell_length_c 16.7973(16)
_cell_measurement_reflns_used 9943
_cell_measurement_temperature 100(2)
_cell_measurement_theta_max 27.78
_cell_measurement_theta_min 2.18
_cell_volume 11230.8(18)
_computing_cell_refinement 'Bruker SAINT'
_computing_data_collection 'Bruker APEX2'
_computing_data_reduction 'Bruker SAINT'
_computing_molecular_graphics 'Bruker SHELXTL'
_computing_publication_material 'Bruker SHELXTL'
_computing_structure_refinement 'SHELXL-97 (Sheldrick, 1997)'
_computing_structure_solution 'SHELXS-97 (Sheldrick, 1990)'
_diffrn_ambient_temperature 100(2)
_diffrn_measured_fraction_theta_full 0.996
_diffrn_measured_fraction_theta_max 0.996
_diffrn_measurement_device_type 'Bruker APEX-II CCD'
_diffrn_measurement_method '\f and \w scans'
_diffrn_radiation_monochromator graphite
_diffrn_radiation_source 'fine-focus sealed tube'
_diffrn_radiation_type MoK\a
_diffrn_radiation_wavelength 0.71073
_diffrn_reflns_av_R_equivalents 0.0305
_diffrn_reflns_av_sigmaI/netI 0.0368
_diffrn_reflns_limit_h_max 54
_diffrn_reflns_limit_h_min -40
_diffrn_reflns_limit_k_max 18
_diffrn_reflns_limit_k_min -17
_diffrn_reflns_limit_l_max 20
_diffrn_reflns_limit_l_min -20
_diffrn_reflns_number 29753
_diffrn_reflns_theta_full 26.01
_diffrn_reflns_theta_max 26.01
_diffrn_reflns_theta_min 0.94
_diffrn_standards_decay_% 4.24
_exptl_absorpt_coefficient_mu 0.832
_exptl_absorpt_correction_T_max 0.9214
_exptl_absorpt_correction_T_min 0.8647
_exptl_absorpt_correction_type multi-scan
_exptl_absorpt_process_details sadabs
_exptl_crystal_colour orange
_exptl_crystal_density_diffrn 1.535
_exptl_crystal_density_method 'not measured'
_exptl_crystal_description prism
_exptl_crystal_F_000 5264
_exptl_crystal_size_max 0.18
_exptl_crystal_size_mid 0.17
_exptl_crystal_size_min 0.10
_platon_squeeze_details
;
;
_refine_diff_density_max 1.072
_refine_diff_density_min -1.116
_refine_diff_density_rms 0.113
_refine_ls_extinction_method none
_refine_ls_goodness_of_fit_ref 1.087
_refine_ls_hydrogen_treatment constr
_refine_ls_matrix_type full
_refine_ls_number_parameters 721
_refine_ls_number_reflns 11008
_refine_ls_number_restraints 22
_refine_ls_restrained_S_all 1.093
_refine_ls_R_factor_all 0.0605
_refine_ls_R_factor_gt 0.0476
_refine_ls_shift/su_max 0.006
_refine_ls_shift/su_mean 0.000
_refine_ls_structure_factor_coef Fsqd
_refine_ls_weighting_details 'calc w=1/[\s^2^(Fo^2^)+(0.0984P)^2^+9.8528P] where P=(Fo^2^+2Fc^2^)/3'
_refine_ls_weighting_scheme calc
_refine_ls_wR_factor_gt 0.1445
_refine_ls_wR_factor_ref 0.1548
_reflns_number_gt 8752
_reflns_number_total 11008
_reflns_threshold_expression >2sigma(I)
_cod_data_source_file om901125r_si_002.cif
_cod_data_source_block 4a(2)
_cod_depositor_comments
;
The following automatic conversions were performed:

'_symmetry_cell_setting' value 'Monoclinic' changed to 'monoclinic'
according to /home/saulius/struct/CIF-dictionaries/cif_core.dic
dictionary named 'cif_core.dic' version 2.4.1 from 2010-06-29.

Automatic conversion script
Id: cif_fix_values 1715 2011-07-08 13:25:40Z adriana 
;
_cod_original_cell_volume 11230.7(19)
_cod_original_sg_symbol_H-M C2/c
_cod_database_code 4067781

loop_
_symmetry_equiv_pos_as_xyz
'x, y, z'
'-x, y, -z+1/2'
'x+1/2, y+1/2, z'
'-x+1/2, y+1/2, -z+1/2'
'-x, -y, -z'
'x, -y, z-1/2'
'-x+1/2, -y+1/2, -z'
'x+1/2, -y+1/2, z-1/2'

loop_
_atom_site_label
_atom_site_type_symbol
_atom_site_fract_x
_atom_site_fract_y
_atom_site_fract_z
_atom_site_U_iso_or_equiv
_atom_site_adp_type
_atom_site_occupancy
_atom_site_symmetry_multiplicity
_atom_site_calc_flag
_atom_site_refinement_flags
_atom_site_disorder_assembly
_atom_site_disorder_group
Rh1 Rh 0.858186(7) 0.041619(19) 0.374190(19) 0.03338(11) Uani 1 1 d . . .
Rh2 Rh 0.847362(7) 0.381615(19) 0.265074(17) 0.03152(11) Uani 1 1 d . A .
N1 N 0.86540(7) 0.1705(2) 0.4142(2) 0.0323(7) Uani 1 1 d . . .
N2 N 0.83579(7) 0.2545(2) 0.22404(19) 0.0335(7) Uani 1 1 d . A .
N3 N 0.90131(8) 0.0489(2) 0.3276(2) 0.0456(9) Uani 1 1 d . . .
N4 N 0.89465(9) 0.3490(2) 0.2610(3) 0.0455(9) Uani 1 1 d . . .
O1 O 0.84030(7) 0.11279(17) 0.27025(16) 0.0369(6) Uani 1 1 d . A .
O2 O 0.85410(7) 0.31141(17) 0.37324(15) 0.0377(6) Uani 1 1 d . . .
O3 O 0.76195(9) 0.6111(2) 0.2343(3) 0.0685(11) Uani 1 1 d . . .
O4 O 0.81217(9) 0.6809(3) 0.2591(3) 0.0868(14) Uani 1 1 d . . .
O5 O 0.76626(9) 0.7613(2) 0.2771(2) 0.0665(10) Uani 1 1 d . . .
F1 F 0.79036(9) 0.7972(2) 0.1243(2) 0.0875(11) Uani 1 1 d . . .
F2 F 0.78601(11) 0.6643(3) 0.0879(3) 0.1107(15) Uani 1 1 d . . .
F3 F 0.74611(9) 0.7370(2) 0.1036(2) 0.0863(11) Uani 1 1 d . . .
S1 S 0.77934(3) 0.69009(7) 0.23842(9) 0.0545(3) Uani 1 1 d . . .
S2 S 0.98491(5) 0.78349(17) 0.48515(11) 0.0998(7) Uani 1 1 d D . .
F4 F 0.9559(3) 0.8316(7) 0.3508(6) 0.103(3) Uiso 0.468(9) 1 d PD A 1
F5 F 0.9870(2) 0.7226(8) 0.3441(6) 0.109(4) Uiso 0.468(9) 1 d PD A 1
F6 F 0.9445(4) 0.7094(10) 0.3889(10) 0.189(7) Uiso 0.468(9) 1 d PD A 1
O6 O 0.9653(3) 0.8191(9) 0.5307(7) 0.097(4) Uiso 0.468(9) 1 d PD A 1
O7 O 0.9962(3) 0.6896(10) 0.5137(9) 0.126(5) Uiso 0.468(9) 1 d P A 1
O8 O 1.0116(6) 0.8252(18) 0.4765(15) 0.220(10) Uiso 0.468(9) 1 d P A 1
C21 C 0.9081(6) 0.3290(17) 0.2036(14) 0.066(7) Uani 0.468(9) 1 d P A 1
H21 H 0.8958 0.3203 0.1531 0.080 Uiso 0.468(9) 1 calc PR A 1
C22 C 0.9396(5) 0.3182(15) 0.2067(10) 0.054(5) Uani 0.468(9) 1 d P A 1
H22 H 0.9482 0.3110 0.1582 0.065 Uiso 0.468(9) 1 calc PR A 1
C23 C 0.9590(5) 0.3178(12) 0.2795(10) 0.047(4) Uani 0.468(9) 1 d P A 1
C24 C 0.9444(6) 0.3369(19) 0.3465(11) 0.061(6) Uani 0.468(9) 1 d P A 1
H24 H 0.9566 0.3411 0.3977 0.074 Uiso 0.468(9) 1 calc PR A 1
C25 C 0.9136(8) 0.350(3) 0.3409(16) 0.049(5) Uani 0.468(9) 1 d P A 1
H25 H 0.9043 0.3588 0.3880 0.059 Uiso 0.468(9) 1 calc PR A 1
C26 C 0.9915(3) 0.3133(7) 0.2818(9) 0.040(2) Uani 0.468(9) 1 d P . 1
H26 H 1.0031 0.3098 0.3339 0.048 Uiso 0.468(9) 1 calc PR A 1
F4' F 0.9930(3) 0.7821(9) 0.3360(7) 0.165(5) Uiso 0.532(9) 1 d PD A 2
F5' F 0.9674(3) 0.6760(7) 0.3664(8) 0.151(5) Uiso 0.532(9) 1 d PD A 2
F6' F 0.9451(2) 0.7966(7) 0.3540(6) 0.103(3) Uiso 0.532(9) 1 d PD A 2
O6' O 0.9587(2) 0.7650(8) 0.5229(6) 0.098(3) Uiso 0.532(9) 1 d P A 2
O7' O 1.0118(2) 0.7436(7) 0.5059(6) 0.098(3) Uiso 0.532(9) 1 d P A 2
O8' O 0.9911(3) 0.8802(7) 0.4766(8) 0.129(5) Uiso 0.532(9) 1 d PD A 2
C21' C 0.9046(5) 0.3466(13) 0.1820(10) 0.052(4) Uani 0.532(9) 1 d PU A 2
H21' H 0.8900 0.3575 0.1358 0.062 Uiso 0.532(9) 1 calc PR A 2
C22' C 0.9344(4) 0.3292(13) 0.1727(10) 0.062(4) Uani 0.532(9) 1 d P A 2
H22' H 0.9403 0.3244 0.1205 0.074 Uiso 0.532(9) 1 calc PR A 2
C23' C 0.9558(4) 0.3186(8) 0.2400(14) 0.052(4) Uani 0.532(9) 1 d P A 2
C24' C 0.9457(5) 0.3187(14) 0.3158(15) 0.068(6) Uani 0.532(9) 1 d P A 2
H24' H 0.9594 0.3081 0.3637 0.081 Uiso 0.532(9) 1 calc PR A 2
C25' C 0.9145(7) 0.335(2) 0.3169(13) 0.050(5) Uani 0.532(9) 1 d P A 2
H25' H 0.9080 0.3357 0.3685 0.060 Uiso 0.532(9) 1 calc PR A 2
C26' C 0.9888(4) 0.3106(8) 0.2236(14) 0.077(4) Uani 0.532(9) 1 d P . 2
H26' H 0.9925 0.3053 0.1693 0.093 Uiso 0.532(9) 1 calc PR A 2
C1 C 0.85453(8) 0.2295(3) 0.3621(2) 0.0319(8) Uani 1 1 d . A .
C2 C 0.84239(9) 0.1951(2) 0.2793(2) 0.0323(8) Uani 1 1 d . . .
C3 C 0.87755(9) 0.1991(2) 0.4940(2) 0.0335(8) Uani 1 1 d . . .
C4 C 0.85878(10) 0.2348(3) 0.5454(2) 0.0398(9) Uani 1 1 d . . .
H4 H 0.8375 0.2436 0.5268 0.048 Uiso 1 1 calc R . .
C5 C 0.87029(12) 0.2577(3) 0.6224(3) 0.0479(11) Uani 1 1 d . . .
H5 H 0.8571 0.2819 0.6569 0.057 Uiso 1 1 calc R . .
C6 C 0.90104(13) 0.2457(4) 0.6499(3) 0.0608(14) Uani 1 1 d . . .
H6 H 0.9091 0.2605 0.7037 0.073 Uiso 1 1 calc R . .
C7 C 0.92000(13) 0.2123(4) 0.5994(3) 0.0737(17) Uani 1 1 d . . .
H7 H 0.9413 0.2051 0.6180 0.088 Uiso 1 1 calc R . .
C8 C 0.90850(12) 0.1889(4) 0.5216(3) 0.0621(14) Uani 1 1 d . . .
H8 H 0.9219 0.1658 0.4870 0.074 Uiso 1 1 calc R . .
C9 C 0.82073(9) 0.2291(2) 0.1460(2) 0.0336(8) Uani 1 1 d . . .
C10 C 0.79332(10) 0.1826(3) 0.1378(3) 0.0440(10) Uani 1 1 d . A .
H10 H 0.7852 0.1626 0.1841 0.053 Uiso 1 1 calc R . .
C11 C 0.77806(11) 0.1657(3) 0.0619(3) 0.0537(12) Uani 1 1 d . . .
H11 H 0.7593 0.1340 0.0566 0.064 Uiso 1 1 calc R A .
C12 C 0.78908(12) 0.1930(3) -0.0052(3) 0.0545(13) Uani 1 1 d . A .
H12 H 0.7780 0.1814 -0.0568 0.065 Uiso 1 1 calc R . .
C13 C 0.81676(12) 0.2381(3) 0.0018(3) 0.0516(12) Uani 1 1 d . . .
H13 H 0.8249 0.2564 -0.0449 0.062 Uiso 1 1 calc R A .
C14 C 0.83241(11) 0.2562(3) 0.0776(3) 0.0436(10) Uani 1 1 d . A .
H14 H 0.8513 0.2874 0.0826 0.052 Uiso 1 1 calc R . .
C15 C 0.92782(11) 0.0386(3) 0.3751(4) 0.0577(13) Uani 1 1 d . . .
H15 H 0.9276 0.0282 0.4308 0.069 Uiso 1 1 calc R . .
C16 C 0.95593(12) 0.0424(4) 0.3454(4) 0.0661(15) Uani 1 1 d . . .
H16 H 0.9745 0.0351 0.3814 0.079 Uiso 1 1 calc R . .
C17 C 0.95743(12) 0.0562(4) 0.2663(4) 0.0637(15) Uani 1 1 d . . .
C18 C 0.92974(14) 0.0670(7) 0.2192(4) 0.120(4) Uani 1 1 d . . .
H18 H 0.9292 0.0778 0.1634 0.144 Uiso 1 1 calc R . .
C19 C 0.90297(14) 0.0626(6) 0.2510(4) 0.100(3) Uani 1 1 d . . .
H19 H 0.8842 0.0697 0.2158 0.120 Uiso 1 1 calc R . .
C20 C 0.98634(12) 0.0576(4) 0.2315(4) 0.0732(17) Uani 1 1 d . . .
H20 H 0.9844 0.0585 0.1744 0.088 Uiso 1 1 calc R . .
C27 C 0.84920(11) -0.0946(3) 0.3627(3) 0.0493(11) Uani 1 1 d . . .
C28 C 0.86439(10) -0.0764(3) 0.4430(3) 0.0488(11) Uani 1 1 d . . .
C29 C 0.84550(11) -0.0209(3) 0.4810(3) 0.0464(11) Uani 1 1 d . . .
C30 C 0.81884(9) -0.0011(3) 0.4251(3) 0.0409(9) Uani 1 1 d . . .
C31 C 0.82104(10) -0.0485(3) 0.3524(3) 0.0428(10) Uani 1 1 d . . .
C32 C 0.86089(14) -0.1531(4) 0.3014(4) 0.0770(19) Uani 1 1 d . . .
H32A H 0.8834 -0.1577 0.3130 0.115 Uiso 1 1 calc R . .
H32B H 0.8552 -0.1287 0.2475 0.115 Uiso 1 1 calc R . .
H32C H 0.8517 -0.2109 0.3038 0.115 Uiso 1 1 calc R . .
C33 C 0.89413(13) -0.1172(4) 0.4813(5) 0.082(2) Uani 1 1 d . . .
H33A H 0.9060 -0.0746 0.5161 0.123 Uiso 1 1 calc R . .
H33B H 0.9061 -0.1360 0.4393 0.123 Uiso 1 1 calc R . .
H33C H 0.8896 -0.1675 0.5134 0.123 Uiso 1 1 calc R . .
C34 C 0.85084(14) 0.0097(4) 0.5657(3) 0.0645(14) Uani 1 1 d . . .
H34A H 0.8402 0.0650 0.5700 0.097 Uiso 1 1 calc R . .
H34B H 0.8730 0.0177 0.5825 0.097 Uiso 1 1 calc R . .
H34C H 0.8429 -0.0335 0.6005 0.097 Uiso 1 1 calc R . .
C35 C 0.79250(12) 0.0543(3) 0.4408(4) 0.0609(14) Uani 1 1 d . . .
H35A H 0.7781 0.0197 0.4674 0.091 Uiso 1 1 calc R . .
H35B H 0.7819 0.0769 0.3898 0.091 Uiso 1 1 calc R . .
H35C H 0.8002 0.1029 0.4756 0.091 Uiso 1 1 calc R . .
C36 C 0.79835(12) -0.0463(3) 0.2770(3) 0.0588(13) Uani 1 1 d . . .
H36A H 0.7854 0.0056 0.2771 0.088 Uiso 1 1 calc R . .
H36B H 0.7853 -0.0983 0.2744 0.088 Uiso 1 1 calc R . .
H36C H 0.8094 -0.0449 0.2302 0.088 Uiso 1 1 calc R . .
C37 C 0.83773(11) 0.4892(3) 0.1850(2) 0.0430(10) Uani 1 1 d . . .
C38 C 0.80881(11) 0.4529(3) 0.2017(3) 0.0427(10) Uani 1 1 d . A .
C39 C 0.80814(11) 0.4563(3) 0.2855(3) 0.0423(10) Uani 1 1 d . . .
C40 C 0.83565(11) 0.4998(3) 0.3208(2) 0.0413(10) Uani 1 1 d . A .
C41 C 0.85377(11) 0.5194(3) 0.2606(3) 0.0403(10) Uani 1 1 d . A .
C42 C 0.84640(16) 0.5028(4) 0.1045(3) 0.0672(16) Uani 1 1 d . A .
H42A H 0.8349 0.5522 0.0788 0.101 Uiso 1 1 calc R . .
H42B H 0.8416 0.4505 0.0720 0.101 Uiso 1 1 calc R . .
H42C H 0.8685 0.5147 0.1092 0.101 Uiso 1 1 calc R . .
C43 C 0.78314(12) 0.4186(4) 0.1420(4) 0.0641(15) Uani 1 1 d . . .
H43A H 0.7749 0.3654 0.1630 0.096 Uiso 1 1 calc R A .
H43B H 0.7909 0.4056 0.0914 0.096 Uiso 1 1 calc R . .
H43C H 0.7668 0.4622 0.1324 0.096 Uiso 1 1 calc R . .
C44 C 0.78290(13) 0.4257(4) 0.3299(4) 0.0652(14) Uani 1 1 d . A .
H44A H 0.7918 0.3971 0.3798 0.098 Uiso 1 1 calc R . .
H44B H 0.7698 0.3844 0.2964 0.098 Uiso 1 1 calc R . .
H44C H 0.7705 0.4755 0.3425 0.098 Uiso 1 1 calc R . .
C45 C 0.84333(16) 0.5181(3) 0.4091(3) 0.0668(16) Uani 1 1 d . . .
H45A H 0.8655 0.5285 0.4223 0.100 Uiso 1 1 calc R A .
H45B H 0.8375 0.4681 0.4398 0.100 Uiso 1 1 calc R . .
H45C H 0.8320 0.5696 0.4229 0.100 Uiso 1 1 calc R . .
C46 C 0.88395(13) 0.5655(3) 0.2728(4) 0.0671(15) Uani 1 1 d . . .
H46A H 0.8805 0.6280 0.2777 0.101 Uiso 1 1 calc R A .
H46B H 0.8949 0.5546 0.2268 0.101 Uiso 1 1 calc R . .
H46C H 0.8963 0.5442 0.3220 0.101 Uiso 1 1 calc R . .
C47 C 0.77561(14) 0.7234(3) 0.1351(4) 0.0647(15) Uani 1 1 d . . .
C48 C 0.9708(2) 0.7618(7) 0.3863(5) 0.135(4) Uani 1 1 d D A .
C49 C 0.9607(5) 0.5505(12) 0.0659(12) 0.245(8) Uiso 1 1 d . . .
H49A H 0.9670 0.6089 0.0496 0.294 Uiso 1 1 calc R . .
H49B H 0.9744 0.5076 0.0451 0.294 Uiso 1 1 calc R . .
Cl1 Cl 0.92603(10) 0.5327(4) 0.0237(3) 0.245(3) Uani 1 1 d . . .
Cl2 Cl 0.96605(14) 0.5454(3) 0.1665(4) 0.286(3) Uani 1 1 d . . .
O9 O 0.96045(16) 0.0059(5) 0.5502(4) 0.142(2) Uani 1 1 d . . .

loop_
_atom_site_aniso_label
_atom_site_aniso_U_11
_atom_site_aniso_U_22
_atom_site_aniso_U_33
_atom_site_aniso_U_23
_atom_site_aniso_U_13
_atom_site_aniso_U_12
Rh1 0.02634(17) 0.02970(18) 0.0452(2) -0.00186(12) 0.00894(13) 0.00109(11)
Rh2 0.03573(19) 0.03174(18) 0.02709(18) 0.00093(11) 0.00433(12) -0.00323(12)
N1 0.0327(17) 0.0290(16) 0.0361(18) -0.0029(13) 0.0082(14) -0.0021(13)
N2 0.0341(17) 0.0353(17) 0.0317(17) -0.0051(13) 0.0064(13) -0.0017(14)
N3 0.0316(19) 0.051(2) 0.057(2) -0.0143(17) 0.0145(17) -0.0023(16)
N4 0.038(2) 0.046(2) 0.053(3) 0.0026(18) 0.010(2) -0.0052(17)
O1 0.0440(16) 0.0318(15) 0.0347(15) -0.0031(11) 0.0050(12) -0.0037(12)
O2 0.0553(18) 0.0270(14) 0.0298(14) -0.0018(10) 0.0028(12) -0.0019(12)
O3 0.061(2) 0.0340(17) 0.111(3) 0.0080(18) 0.016(2) -0.0086(15)
O4 0.053(2) 0.057(2) 0.147(4) 0.006(2) 0.002(2) -0.0015(19)
O5 0.087(3) 0.0390(18) 0.079(3) 0.0018(17) 0.034(2) 0.0006(18)
F1 0.109(3) 0.070(2) 0.091(3) -0.0020(19) 0.043(2) -0.033(2)
F2 0.137(4) 0.086(3) 0.124(4) -0.039(2) 0.070(3) -0.010(3)
F3 0.091(3) 0.073(2) 0.092(3) -0.0002(19) 0.004(2) -0.009(2)
S1 0.0458(6) 0.0331(6) 0.0871(10) 0.0008(6) 0.0175(6) -0.0038(5)
S2 0.0739(12) 0.152(2) 0.0710(11) 0.0026(11) 0.0013(9) 0.0348(12)
C21 0.045(9) 0.100(15) 0.049(10) 0.020(9) -0.011(7) -0.023(9)
C22 0.032(9) 0.107(12) 0.024(8) -0.013(9) 0.002(8) -0.002(7)
C23 0.041(9) 0.070(8) 0.025(8) 0.003(7) -0.013(8) 0.003(6)
C24 0.042(8) 0.105(15) 0.035(9) -0.007(8) 0.001(7) 0.010(8)
C25 0.037(7) 0.075(14) 0.033(12) -0.008(9) 0.000(8) 0.002(8)
C26 0.023(7) 0.060(6) 0.035(7) 0.000(5) -0.002(5) 0.003(5)
C21' 0.043(7) 0.068(7) 0.049(8) -0.002(6) 0.024(6) -0.003(5)
C22' 0.042(8) 0.090(10) 0.056(10) -0.022(10) 0.018(9) -0.013(7)
C23' 0.025(7) 0.047(6) 0.083(13) 0.016(8) 0.003(9) -0.010(5)
C24' 0.035(7) 0.079(11) 0.09(2) 0.012(12) 0.005(12) 0.000(7)
C25' 0.041(7) 0.065(12) 0.045(14) 0.003(9) 0.007(10) 0.002(7)
C26' 0.061(11) 0.075(8) 0.093(16) -0.003(7) 0.003(9) -0.001(7)
C1 0.0306(19) 0.037(2) 0.030(2) -0.0029(16) 0.0094(15) -0.0011(16)
C2 0.0299(19) 0.034(2) 0.034(2) -0.0028(16) 0.0090(15) -0.0036(16)
C3 0.037(2) 0.0321(19) 0.032(2) 0.0044(15) 0.0067(16) 0.0016(16)
C4 0.041(2) 0.042(2) 0.037(2) -0.0006(18) 0.0093(18) 0.0041(18)
C5 0.060(3) 0.047(2) 0.039(2) -0.0009(19) 0.013(2) 0.007(2)
C6 0.075(4) 0.067(3) 0.036(3) -0.002(2) -0.005(2) 0.013(3)
C7 0.047(3) 0.112(5) 0.057(3) -0.017(3) -0.013(2) 0.022(3)
C8 0.045(3) 0.093(4) 0.048(3) -0.005(3) 0.004(2) 0.020(3)
C9 0.036(2) 0.0326(19) 0.032(2) -0.0083(16) 0.0045(16) 0.0052(16)
C10 0.036(2) 0.052(3) 0.043(2) -0.0055(19) 0.0040(18) 0.0028(19)
C11 0.040(3) 0.058(3) 0.058(3) -0.010(2) -0.009(2) 0.003(2)
C12 0.063(3) 0.057(3) 0.038(3) -0.017(2) -0.008(2) 0.017(2)
C13 0.067(3) 0.052(3) 0.036(2) -0.007(2) 0.010(2) 0.010(2)
C14 0.052(3) 0.046(2) 0.034(2) -0.0039(18) 0.0106(19) 0.002(2)
C15 0.038(3) 0.063(3) 0.075(4) 0.011(3) 0.019(2) 0.005(2)
C16 0.032(3) 0.074(4) 0.093(5) 0.012(3) 0.014(3) 0.006(2)
C17 0.045(3) 0.081(4) 0.070(4) -0.022(3) 0.022(3) -0.005(3)
C18 0.039(3) 0.267(11) 0.058(4) -0.043(5) 0.019(3) 0.000(5)
C19 0.042(3) 0.209(9) 0.051(4) -0.044(4) 0.013(3) -0.010(4)
C20 0.046(3) 0.103(5) 0.074(4) -0.018(3) 0.021(3) -0.003(3)
C27 0.046(3) 0.029(2) 0.076(3) -0.004(2) 0.021(2) -0.0021(19)
C28 0.035(2) 0.033(2) 0.078(3) 0.017(2) 0.009(2) 0.0049(18)
C29 0.048(3) 0.035(2) 0.058(3) 0.0084(19) 0.010(2) -0.0084(19)
C30 0.032(2) 0.033(2) 0.059(3) 0.0036(19) 0.0132(19) -0.0039(17)
C31 0.033(2) 0.032(2) 0.064(3) 0.0020(19) 0.011(2) -0.0062(16)
C32 0.070(4) 0.044(3) 0.123(6) -0.028(3) 0.037(4) 0.000(3)
C33 0.047(3) 0.063(4) 0.133(6) 0.043(4) 0.002(3) 0.008(3)
C34 0.082(4) 0.061(3) 0.051(3) 0.012(2) 0.012(3) -0.018(3)
C35 0.050(3) 0.050(3) 0.089(4) -0.001(3) 0.034(3) 0.002(2)
C36 0.051(3) 0.052(3) 0.071(4) -0.006(2) 0.001(3) -0.014(2)
C37 0.064(3) 0.035(2) 0.030(2) 0.0057(17) 0.0084(19) 0.004(2)
C38 0.047(3) 0.039(2) 0.038(2) -0.0024(17) -0.0066(19) 0.0065(19)
C39 0.049(3) 0.035(2) 0.044(2) 0.0004(17) 0.012(2) 0.0025(18)
C40 0.058(3) 0.031(2) 0.034(2) 0.0013(17) 0.0028(19) 0.0053(19)
C41 0.051(3) 0.029(2) 0.040(2) 0.0058(17) 0.0027(19) -0.0049(18)
C42 0.114(5) 0.053(3) 0.039(3) 0.011(2) 0.026(3) 0.010(3)
C43 0.056(3) 0.059(3) 0.069(4) -0.017(3) -0.021(3) 0.014(2)
C44 0.060(3) 0.063(3) 0.079(4) 0.009(3) 0.031(3) 0.010(3)
C45 0.116(5) 0.050(3) 0.032(2) -0.007(2) 0.000(3) 0.015(3)
C46 0.065(3) 0.049(3) 0.084(4) 0.013(3) -0.003(3) -0.021(3)
C47 0.067(4) 0.050(3) 0.083(4) -0.017(3) 0.031(3) -0.012(3)
C48 0.102(7) 0.184(11) 0.119(7) 0.017(7) 0.011(6) 0.076(7)
Cl1 0.180(4) 0.348(6) 0.189(4) 0.096(4) -0.038(3) -0.115(4)
Cl2 0.305(6) 0.258(5) 0.264(6) 0.103(4) -0.077(5) -0.143(5)
O9 0.133(5) 0.181(6) 0.109(5) 0.031(5) 0.000(4) 0.029(5)

loop_
_atom_type_symbol
_atom_type_description
_atom_type_scat_dispersion_real
_atom_type_scat_dispersion_imag
_atom_type_scat_source
C C 0.0033 0.0016 'International Tables Vol C Tables 4.2.6.8 and 6.1.1.4'
H H 0.0000 0.0000 'International Tables Vol C Tables 4.2.6.8 and 6.1.1.4'
N N 0.0061 0.0033 'International Tables Vol C Tables 4.2.6.8 and 6.1.1.4'
O O 0.0106 0.0060 'International Tables Vol C Tables 4.2.6.8 and 6.1.1.4'
Rh Rh -1.1178 0.9187 'International Tables Vol C Tables 4.2.6.8 and 6.1.1.4'
S S 0.1246 0.1234 'International Tables Vol C Tables 4.2.6.8 and 6.1.1.4'
F F 0.0171 0.0103 'International Tables Vol C Tables 4.2.6.8 and 6.1.1.4'
Cl Cl 0.1484 0.1585 'International Tables Vol C Tables 4.2.6.8 and 6.1.1.4'

loop_
_geom_angle_atom_site_label_1
_geom_angle_atom_site_label_2
_geom_angle_atom_site_label_3
_geom_angle
_geom_angle_site_symmetry_1
N1 Rh1 O1 78.32(11) .
N1 Rh1 C30 104.87(15) .
O1 Rh1 C30 105.20(14) .
N1 Rh1 C31 138.22(15) .
O1 Rh1 C31 90.47(15) .
C30 Rh1 C31 39.40(18) .
N1 Rh1 C27 166.26(17) .
O1 Rh1 C27 112.99(16) .
C30 Rh1 C27 65.46(17) .
C31 Rh1 C27 38.67(17) .
N1 Rh1 N3 88.06(13) .
O1 Rh1 N3 85.21(14) .
C30 Rh1 N3 164.67(15) .
C31 Rh1 N3 131.42(16) .
C27 Rh1 N3 100.31(16) .
N1 Rh1 C28 128.51(17) .
O1 Rh1 C28 152.28(16) .
C30 Rh1 C28 64.74(16) .
C31 Rh1 C28 65.13(17) .
C27 Rh1 C28 39.4(2) .
N3 Rh1 C28 100.84(16) .
N1 Rh1 C29 101.43(15) .
O1 Rh1 C29 143.25(15) .
C30 Rh1 C29 38.70(17) .
C31 Rh1 C29 65.00(18) .
C27 Rh1 C29 64.87(19) .
N3 Rh1 C29 131.49(17) .
C28 Rh1 C29 37.85(18) .
O2 Rh2 N2 78.70(11) .
O2 Rh2 C39 99.10(14) .
N2 Rh2 C39 112.89(15) .
O2 Rh2 C37 159.22(14) .
N2 Rh2 C37 119.63(15) .
C39 Rh2 C37 65.86(17) .
O2 Rh2 C40 94.18(13) .
N2 Rh2 C40 150.28(16) .
C39 Rh2 C40 39.17(17) .
C37 Rh2 C40 65.06(16) .
O2 Rh2 N4 83.44(14) .
N2 Rh2 N4 87.84(14) .
C39 Rh2 N4 159.24(16) .
C37 Rh2 N4 105.61(17) .
C40 Rh2 N4 120.30(16) .
O2 Rh2 C41 122.45(13) .
N2 Rh2 C41 158.79(14) .
C39 Rh2 C41 65.47(17) .
C37 Rh2 C41 39.35(16) .
C40 Rh2 C41 38.21(17) .
N4 Rh2 C41 95.66(16) .
O2 Rh2 C38 133.85(16) .
N2 Rh2 C38 99.98(14) .
C39 Rh2 C38 38.35(17) .
C37 Rh2 C38 39.29(18) .
C40 Rh2 C38 64.29(16) .
N4 Rh2 C38 142.66(17) .
C41 Rh2 C38 65.06(16) .
C1 N1 C3 117.7(3) .
C1 N1 Rh1 114.6(3) .
C3 N1 Rh1 127.2(2) .
C2 N2 C9 119.0(3) .
C2 N2 Rh2 113.4(3) .
C9 N2 Rh2 127.5(3) .
C19 N3 C15 116.4(4) .
C19 N3 Rh1 122.4(4) .
C15 N3 Rh1 121.2(3) .
C25' N4 C21 101.2(15) .
C25' N4 C21' 115.5(14) .
C21 N4 C21' 17.4(14) .
C25' N4 C25 16(2) .
C21 N4 C25 116.2(15) .
C21' N4 C25 128.8(15) .
C25' N4 Rh2 127.8(11) .
C21 N4 Rh2 130.5(10) .
C21' N4 Rh2 116.7(8) .
C25 N4 Rh2 113.2(12) .
C2 O1 Rh1 113.8(2) .
C1 O2 Rh2 112.7(2) .
O3 S1 O5 115.3(2) .
O3 S1 O4 115.8(2) .
O5 S1 O4 114.5(3) .
O3 S1 C47 102.7(3) .
O5 S1 C47 103.3(2) .
O4 S1 C47 102.5(3) .
O7' S2 O6 130.7(7) .
O7' S2 O8 60.2(11) .
O6 S2 O8 119.8(13) .
O7' S2 O6' 122.3(7) .
O6 S2 O6' 37.2(5) .
O8 S2 O6' 154.9(12) .
O7' S2 O8' 108.1(7) .
O6 S2 O8' 78.0(8) .
O8 S2 O8' 50.2(11) .
O6' S2 O8' 113.9(7) .
O7' S2 O7 43.2(6) .
O6 S2 O7 113.4(8) .
O8 S2 O7 103.2(12) .
O6' S2 O7 85.3(7) .
O8' S2 O7 150.4(8) .
O7' S2 C48 110.5(5) .
O6 S2 C48 117.0(6) .
O8 S2 C48 100.9(11) .
O6' S2 C48 100.8(6) .
O8' S2 C48 98.3(6) .
O7 S2 C48 99.8(6) .
N4 C21 C22 125.4(17) .
C21 C22 C23 121.3(17) .
C22 C23 C24 114.5(17) .
C22 C23 C26 120.8(17) .
C24 C23 C26 123.7(17) .
C25 C24 C23 122(2) .
C24 C25 N4 119.4(18) .
C26 C26 C23 129(2) 2_755
C22' C21' N4 121.6(15) .
C21' C22' C23' 118.9(15) .
C22' C23' C24' 118.8(13) .
C22' C23' C26' 114.8(18) .
C24' C23' C26' 126.4(19) .
C25' C24' C23' 116.4(18) .
N4 C25' C24' 129(2) .
C26' C26' C23' 124(3) 2_755
O2 C1 N1 127.0(4) .
O2 C1 C2 118.0(3) .
N1 C1 C2 115.0(3) .
O1 C2 N2 127.2(4) .
O1 C2 C1 117.8(3) .
N2 C2 C1 115.0(3) .
C8 C3 C4 118.5(4) .
C8 C3 N1 119.8(4) .
C4 C3 N1 121.7(4) .
C5 C4 C3 121.2(4) .
C4 C5 C6 119.9(4) .
C7 C6 C5 119.6(5) .
C6 C7 C8 120.8(5) .
C3 C8 C7 120.0(5) .
C14 C9 C10 119.2(4) .
C14 C9 N2 119.9(4) .
C10 C9 N2 120.8(4) .
C11 C10 C9 119.3(4) .
C12 C11 C10 121.8(5) .
C11 C12 C13 119.5(4) .
C14 C13 C12 119.6(5) .
C9 C14 C13 120.5(4) .
N3 C15 C16 121.7(5) .
C17 C16 C15 121.5(5) .
C16 C17 C18 115.3(5) .
C16 C17 C20 123.7(5) .
C18 C17 C20 121.0(6) .
C19 C18 C17 120.9(7) .
N3 C19 C18 124.1(6) .
C20 C20 C17 127.7(8) 2_755
C31 C27 C28 107.4(4) .
C31 C27 C32 126.1(5) .
C28 C27 C32 126.6(5) .
C31 C27 Rh1 70.4(2) .
C28 C27 Rh1 70.8(2) .
C32 C27 Rh1 124.8(4) .
C29 C28 C27 108.5(4) .
C29 C28 C33 126.1(5) .
C27 C28 C33 125.2(5) .
C29 C28 Rh1 72.0(2) .
C27 C28 Rh1 69.8(2) .
C33 C28 Rh1 128.2(3) .
C28 C29 C30 108.2(4) .
C28 C29 C34 127.1(5) .
C30 C29 C34 124.6(5) .
C28 C29 Rh1 70.2(3) .
C30 C29 Rh1 69.0(2) .
C34 C29 Rh1 128.7(3) .
C29 C30 C31 107.8(4) .
C29 C30 C35 126.2(5) .
C31 C30 C35 125.9(4) .
C29 C30 Rh1 72.3(2) .
C31 C30 Rh1 70.3(2) .
C35 C30 Rh1 125.8(3) .
C27 C31 C30 108.1(4) .
C27 C31 C36 125.5(5) .
C30 C31 C36 126.3(4) .
C27 C31 Rh1 70.9(2) .
C30 C31 Rh1 70.3(2) .
C36 C31 Rh1 122.2(3) .
C41 C37 C38 106.7(4) .
C41 C37 C42 127.5(5) .
C38 C37 C42 125.3(5) .
C41 C37 Rh2 70.5(2) .
C38 C37 Rh2 71.4(2) .
C42 C37 Rh2 129.5(3) .
C39 C38 C37 108.6(4) .
C39 C38 C43 124.3(5) .
C37 C38 C43 127.1(5) .
C39 C38 Rh2 69.6(2) .
C37 C38 Rh2 69.3(2) .
C43 C38 Rh2 127.8(3) .
C38 C39 C40 107.2(4) .
C38 C39 C44 127.2(5) .
C40 C39 C44 125.5(4) .
C38 C39 Rh2 72.0(3) .
C40 C39 Rh2 70.6(2) .
C44 C39 Rh2 125.4(3) .
C41 C40 C39 109.3(4) .
C41 C40 C45 126.8(5) .
C39 C40 C45 123.8(5) .
C41 C40 Rh2 71.0(2) .
C39 C40 Rh2 70.2(2) .
C45 C40 Rh2 123.8(3) .
C40 C41 C37 108.0(4) .
C40 C41 C46 125.7(4) .
C37 C41 C46 126.2(4) .
C40 C41 Rh2 70.8(2) .
C37 C41 Rh2 70.2(2) .
C46 C41 Rh2 125.8(3) .
F2 C47 F1 106.8(5) .
F2 C47 F3 105.2(5) .
F1 C47 F3 105.8(5) .
F2 C47 S1 112.9(5) .
F1 C47 S1 113.2(4) .
F3 C47 S1 112.3(4) .
F5 C48 F6' 120.0(9) .
F5 C48 F4 114.8(10) .
F6' C48 F4 31.6(5) .
F5 C48 F5' 55.6(7) .
F6' C48 F5' 103.8(9) .
F4 C48 F5' 129.1(10) .
F5 C48 F6 106.1(11) .
F6' C48 F6 65.5(8) .
F4 C48 F6 97.0(9) .
F5' C48 F6 52.7(9) .
F5 C48 F4' 42.3(6) .
F6' C48 F4' 106.8(9) .
F4 C48 F4' 83.8(9) .
F5' C48 F4' 97.3(9) .
F6 C48 F4' 141.2(11) .
F5 C48 S2 119.4(7) .
F6' C48 S2 120.0(7) .
F4 C48 S2 111.0(8) .
F5' C48 S2 115.9(8) .
F6 C48 S2 105.5(9) .
F4' C48 S2 110.4(8) .
Cl1 C49 Cl2 115.4(12) .

loop_
_geom_bond_atom_site_label_1
_geom_bond_atom_site_label_2
_geom_bond_distance
_geom_bond_site_symmetry_2
Rh1 N1 2.106(3) .
Rh1 O1 2.118(3) .
Rh1 C30 2.132(4) .
Rh1 C31 2.132(4) .
Rh1 C27 2.139(4) .
Rh1 N3 2.147(4) .
Rh1 C28 2.151(4) .
Rh1 C29 2.175(5) .
Rh2 O2 2.100(3) .
Rh2 N2 2.113(3) .
Rh2 C39 2.136(4) .
Rh2 C37 2.139(4) .
Rh2 C40 2.141(4) .
Rh2 N4 2.143(4) .
Rh2 C41 2.144(4) .
Rh2 C38 2.167(4) .
N1 C1 1.305(5) .
N1 C3 1.441(5) .
N2 C2 1.307(5) .
N2 C9 1.439(5) .
N3 C19 1.315(7) .
N3 C15 1.325(6) .
N4 C25' 1.21(3) .
N4 C21 1.24(3) .
N4 C21' 1.454(17) .
N4 C25 1.48(3) .
O1 C2 1.278(5) .
O2 C1 1.276(5) .
O3 S1 1.432(3) .
O4 S1 1.440(4) .
O5 S1 1.434(4) .
F1 C47 1.332(6) .
F2 C47 1.328(6) .
F3 C47 1.345(7) .
S1 C47 1.795(7) .
S2 O7' 1.333(10) .
S2 O6 1.345(10) .
S2 O8 1.36(3) .
S2 O6' 1.414(11) .
S2 O8' 1.525(11) .
S2 O7 1.581(14) .
S2 C48 1.722(9) .
F4 C48 1.353(11) .
F5 C48 1.230(11) .
F6 C48 1.411(13) .
C21 C22 1.39(4) .
C22 C23 1.389(16) .
C23 C24 1.40(2) .
C23 C26 1.42(3) .
C24 C25 1.36(5) .
C26 C26 1.39(2) 2_755
F4' C48 1.411(12) .
F5' C48 1.366(12) .
F6' C48 1.295(10) .
C21' C22' 1.36(3) .
C22' C23' 1.37(2) .
C23' C24' 1.40(2) .
C23' C26' 1.52(3) .
C24' C25' 1.40(4) .
C26' C26' 1.23(3) 2_755
C1 C2 1.515(5) .
C3 C8 1.381(6) .
C3 C4 1.385(6) .
C4 C5 1.369(6) .
C5 C6 1.376(7) .
C6 C7 1.367(8) .
C7 C8 1.383(7) .
C9 C14 1.385(6) .
C9 C10 1.389(6) .
C10 C11 1.381(6) .
C11 C12 1.353(7) .
C12 C13 1.389(7) .
C13 C14 1.388(6) .
C15 C16 1.393(7) .
C16 C17 1.356(8) .
C17 C18 1.365(9) .
C17 C20 1.468(7) .
C18 C19 1.357(8) .
C20 C20 1.271(11) 2_755
C27 C31 1.414(6) .
C27 C28 1.448(7) .
C27 C32 1.510(7) .
C28 C29 1.403(7) .
C28 C33 1.508(7) .
C29 C30 1.427(6) .
C29 C34 1.487(7) .
C30 C31 1.438(7) .
C30 C35 1.488(6) .
C31 C36 1.499(7) .
C37 C41 1.442(6) .
C37 C38 1.448(7) .
C37 C42 1.468(6) .
C38 C39 1.414(6) .
C38 C43 1.497(6) .
C39 C40 1.434(6) .
C39 C44 1.493(7) .
C40 C41 1.402(6) .
C40 C45 1.502(6) .
C41 C46 1.490(7) .
C49 Cl1 1.608(19) .
C49 Cl2 1.675(19) .

loop_
_platon_squeeze_void_nr
_platon_squeeze_void_average_x
_platon_squeeze_void_average_y
_platon_squeeze_void_average_z
_platon_squeeze_void_volume
_platon_squeeze_void_count_electrons
1 0.468 0.000 0.381 6.7 0.9
2 0.468 0.000 0.881 6.7 1.0
3 0.532 0.000 0.119 6.7 1.1
4 0.532 0.000 0.619 6.7 1.0
5 0.273 0.014 0.988 6.9 -0.3
6 0.727 0.014 0.512 6.9 -0.5
7 0.397 0.176 0.453 28.3 3.1
8 0.603 0.176 0.047 28.3 3.6
9 0.103 0.323 0.547 28.3 3.4
10 0.897 0.323 0.953 28.3 3.4
11 0.227 0.486 0.012 6.9 -0.4
12 0.773 0.486 0.488 6.9 -0.4
13 0.032 0.500 0.119 6.7 1.1
14 0.032 0.500 0.619 6.7 1.0
15 0.968 0.500 0.381 6.7 0.9
16 0.968 0.500 0.881 6.7 1.0
17 0.227 0.514 0.512 6.9 -0.5
18 0.773 0.514 0.988 6.9 -0.3
19 0.103 0.676 0.047 28.3 3.6
20 0.897 0.676 0.453 28.3 3.1
21 0.397 0.823 0.953 28.3 3.4
22 0.603 0.823 0.547 28.3 3.4
23 0.273 0.986 0.488 6.9 -0.4
24 0.727 0.986 0.012 6.9 -0.4
